data_2228062
loop_
_publ_author_name
'Kennedy, Alan R.'
'McKellar, Scott C.'
'Okoth, Maurice O.'

_publ_section_title
;
 The cobalt(II) salt of the azo dye Orange G
;
_journal_coeditor_code WM2388
_journal_issue 10
_journal_name_full 'Acta Crystallographica Section E'
_journal_page_first m1330
_journal_page_last m1331
_journal_paper_doi 10.1107/S1600536810037360
_journal_volume 66
_journal_year 2010
_chemical_formula_iupac
;
[Co (H2 O)6] (C16 H10 N2 O7 S2 ), 4H2 O
;
_chemical_formula_moiety
;
C16 H10 N2 O7 S2, Co H12 O6, 4(H2 O)
;
_chemical_formula_sum 'C16 H30 Co N2 O17 S2'
_chemical_formula_weight 645.47
_chemical_name_systematic
;
hexaaquacobalt(II)
7-oxo-8-(2-phenylhydrazin-1-ylidene)-7,8-dihydronaphthalene-1,3-disulfonate
tetrahydrate
;
_space_group_IT_number 2
_symmetry_cell_setting triclinic
_symmetry_space_group_name_Hall '-P 1'
_symmetry_space_group_name_H-M 'P -1'
_atom_sites_solution_hydrogens geom
_atom_sites_solution_primary direct
_atom_sites_solution_secondary difmap
_audit_creation_method SHELXL-97
_cell_angle_alpha 93.470(2)
_cell_angle_beta 90.8130(10)
_cell_angle_gamma 101.1750(10)
_cell_formula_units_Z 6
_cell_length_a 10.0768(3)
_cell_length_b 14.6463(5)
_cell_length_c 26.3881(8)
_cell_measurement_reflns_used 207115
_cell_measurement_temperature 123(2)
_cell_measurement_theta_max 27.10
_cell_measurement_theta_min 1.00
_cell_volume 3812.4(2)
_computing_cell_refinement 'COLLECT (Hooft, 1988) and DENZO (Otwinowski & Minor, 1997)'
_computing_data_collection 'COLLECT (Hooft, 1988) and DENZO (Otwinowski & Minor, 1997)'
_computing_data_reduction 'DENZO (Otwinowski & Minor, 1997)'
_computing_molecular_graphics 'ORTEP-3 (Farrugia, 1997)'
_computing_publication_material 'SHELXL-97 (Sheldrick, 2008)'
_computing_structure_refinement 'SHELXL-97 (Sheldrick, 2008)'
_computing_structure_solution 'SIR2004 (Burla <i>et al.</i>, 2005)'
_diffrn_ambient_temperature 123(2)
_diffrn_measured_fraction_theta_full 0.993
_diffrn_measured_fraction_theta_max 0.993
_diffrn_measurement_device_type 'Nonius KappaCCD diffractometer'
_diffrn_measurement_method '\w and \f scans'
_diffrn_radiation_monochromator graphite
_diffrn_radiation_source 'fine-focus sealed tube'
_diffrn_radiation_type MoK\a
_diffrn_radiation_wavelength 0.71073
_diffrn_reflns_av_R_equivalents 0.0863
_diffrn_reflns_av_sigmaI/netI 0.0852
_diffrn_reflns_limit_h_max 12
_diffrn_reflns_limit_h_min -12
_diffrn_reflns_limit_k_max 18
_diffrn_reflns_limit_k_min -18
_diffrn_reflns_limit_l_max 33
_diffrn_reflns_limit_l_min -33
_diffrn_reflns_number 63505
_diffrn_reflns_theta_full 26.00
_diffrn_reflns_theta_max 27.00
_diffrn_reflns_theta_min 2.99
_diffrn_standards_decay_% 0
_diffrn_standards_interval_count 0
_diffrn_standards_number 0
_exptl_absorpt_coefficient_mu 0.924
_exptl_absorpt_correction_T_max 1.000
_exptl_absorpt_correction_T_min 0.683
_exptl_absorpt_correction_type multi-scan
_exptl_absorpt_process_details '(SADABS; Sheldrick, 2000)'
_exptl_crystal_colour orange-red
_exptl_crystal_density_diffrn 1.687
_exptl_crystal_density_method 'not measured'
_exptl_crystal_description 'fragment cut from large block'
_exptl_crystal_F_000 2010
_exptl_crystal_size_max 0.35
_exptl_crystal_size_mid 0.22
_exptl_crystal_size_min 0.06
_refine_diff_density_max 0.951
_refine_diff_density_min -1.025
_refine_ls_extinction_method none
_refine_ls_goodness_of_fit_ref 1.026
_refine_ls_hydrogen_treatment mixed
_refine_ls_matrix_type full
_refine_ls_number_parameters 1216
_refine_ls_number_reflns 16529
_refine_ls_number_restraints 90
_refine_ls_restrained_S_all 1.025
_refine_ls_R_factor_all 0.1022
_refine_ls_R_factor_gt 0.0560
_refine_ls_shift/su_max 0.001
_refine_ls_shift/su_mean 0.000
_refine_ls_structure_factor_coef Fsqd
_refine_ls_weighting_details 'calc w=1/[\s^2^(Fo^2^)+(0.0709P)^2^+4.7352P] where P=(Fo^2^+2Fc^2^)/3'
_refine_ls_weighting_scheme calc
_refine_ls_wR_factor_gt 0.1275
_refine_ls_wR_factor_ref 0.1504
_reflns_number_gt 10980
_reflns_number_total 16529
_reflns_threshold_expression I>2\s(I)
_cod_data_source_file wm2388.cif
_cod_data_source_block I
_cod_database_code 2228062
_cod_database_fobs_code 2228062

loop_
_symmetry_equiv_pos_as_xyz
'x, y, z'
'-x, -y, -z'

loop_
_atom_site_type_symbol
_atom_site_label
_atom_site_fract_x
_atom_site_fract_y
_atom_site_fract_z
_atom_site_U_iso_or_equiv
_atom_site_adp_type
_atom_site_calc_flag
_atom_site_refinement_flags
_atom_site_occupancy
_atom_site_disorder_assembly
_atom_site_disorder_group
Co Co1 0.55837(5) 0.50041(3) 0.767621(19) 0.01612(13) Uani d . 1 . .
Co Co2 1.09697(5) 0.47172(4) 0.889819(19) 0.01716(13) Uani d . 1 . .
Co Co3 0.76533(5) 0.49375(3) 0.574876(19) 0.01670(13) Uani d . 1 . .
S S1 0.96481(9) 0.73184(6) 0.78316(3) 0.0152(2) Uani d . 1 . .
S S2 0.77827(10) 0.70362(7) 0.97236(3) 0.0185(2) Uani d . 1 . .
S S3 0.68205(9) 0.24597(6) 0.88288(3) 0.0153(2) Uani d . 1 . .
S S4 0.88476(9) 0.25429(6) 0.69503(3) 0.0172(2) Uani d . 1 . .
S S5 0.63595(9) 0.74418(6) 0.44610(3) 0.0162(2) Uani d . 1 . .
S S6 0.46525(10) 0.72989(6) 0.63783(4) 0.0186(2) Uani d . 1 . .
O O1 0.9712(3) 0.63918(17) 0.80008(9) 0.0186(6) Uani d . 1 . .
O O2 0.8563(3) 0.72713(18) 0.74589(9) 0.0195(6) Uani d . 1 . .
O O1W 0.4973(3) 0.37083(18) 0.79310(11) 0.0232(6) Uani d D 1 . .
H H1W 0.415(2) 0.342(3) 0.7953(15) 0.028 Uiso d D 1 . .
H H2W 0.540(3) 0.350(3) 0.8171(12) 0.028 Uiso d D 1 . .
O O3 1.0961(3) 0.77837(17) 0.76568(10) 0.0198(6) Uani d . 1 . .
O O2W 0.5992(3) 0.63442(19) 0.74398(10) 0.0225(6) Uani d D 1 . .
H H3W 0.680(2) 0.668(3) 0.7485(13) 0.027 Uiso d D 1 . .
H H4W 0.585(4) 0.639(3) 0.7117(8) 0.027 Uiso d D 1 . .
O O4 0.8326(3) 0.61801(18) 0.96543(10) 0.0249(6) Uani d . 1 . .
O O3W 0.7601(3) 0.48354(19) 0.76745(11) 0.0247(6) Uani d D 1 . .
H H5W 0.828(3) 0.527(2) 0.7756(15) 0.030 Uiso d D 1 . .
H H6W 0.792(4) 0.446(2) 0.7475(13) 0.030 Uiso d D 1 . .
O O5 0.6328(3) 0.68611(19) 0.96374(10) 0.0257(6) Uani d . 1 . .
O O4W 0.6049(3) 0.56462(19) 0.84107(10) 0.0212(6) Uani d D 1 . .
H H7W 0.552(4) 0.604(2) 0.8462(14) 0.025 Uiso d D 1 . .
H H8W 0.593(4) 0.532(2) 0.8668(11) 0.025 Uiso d D 1 . .
O O6 0.8210(3) 0.75364(19) 1.02103(9) 0.0228(6) Uani d . 1 . .
O O5W 0.3525(3) 0.51391(19) 0.77254(10) 0.0225(6) Uani d D 1 . .
H H9W 0.338(4) 0.5708(16) 0.7693(14) 0.027 Uiso d D 1 . .
H H10W 0.314(4) 0.503(2) 0.8009(10) 0.027 Uiso d D 1 . .
O O7 1.0901(3) 1.11905(18) 0.79352(10) 0.0228(6) Uani d . 1 . .
O O6W 0.5178(3) 0.4498(2) 0.69298(10) 0.0257(6) Uani d D 1 . .
H H11W 0.440(2) 0.422(3) 0.6801(14) 0.031 Uiso d D 1 . .
H H12W 0.572(3) 0.432(3) 0.6706(13) 0.031 Uiso d D 1 . .
O O8 0.7820(3) 0.25815(17) 0.92442(9) 0.0192(6) Uani d . 1 . .
O O7W 1.0419(3) 0.33513(19) 0.91018(11) 0.0227(6) Uani d D 1 . .
H H13W 1.083(3) 0.308(3) 0.9312(13) 0.027 Uiso d D 1 . .
H H14W 0.9581(19) 0.310(3) 0.9125(15) 0.027 Uiso d D 1 . .
O O9 0.5494(2) 0.19767(18) 0.89640(10) 0.0205(6) Uani d . 1 . .
O O8W 1.1558(3) 0.60918(19) 0.87249(10) 0.0227(6) Uani d D 1 . .
H H15W 1.111(3) 0.623(3) 0.8474(12) 0.027 Uiso d D 1 . .
H H16W 1.237(2) 0.639(3) 0.8684(15) 0.027 Uiso d D 1 . .
O O10 0.6780(3) 0.33652(17) 0.86250(9) 0.0190(6) Uani d . 1 . .
O O9W 1.1383(3) 0.5181(2) 0.96528(10) 0.0250(6) Uani d D 1 . .
H H17W 1.186(4) 0.5688(17) 0.9799(14) 0.030 Uiso d D 1 . .
H H18W 1.132(4) 0.480(2) 0.9885(12) 0.030 Uiso d D 1 . .
O O11 0.8454(3) 0.34519(18) 0.70179(10) 0.0246(6) Uani d . 1 . .
O O10W 1.2957(3) 0.44753(19) 0.87963(10) 0.0225(6) Uani d D 1 . .
H H19W 1.360(3) 0.473(2) 0.9008(13) 0.027 Uiso d D 1 . .
H H20W 1.304(4) 0.3896(13) 0.8779(15) 0.027 Uiso d D 1 . .
O O12 0.8292(3) 0.20489(19) 0.64750(9) 0.0229(6) Uani d . 1 . .
O O11W 1.0572(3) 0.42212(19) 0.81367(10) 0.0223(6) Uani d D 1 . .
H H21W 1.105(4) 0.380(2) 0.8056(14) 0.027 Uiso d D 1 . .
H H22W 1.071(4) 0.459(2) 0.7898(12) 0.027 Uiso d D 1 . .
O O13 1.0300(3) 0.26048(19) 0.70050(10) 0.0238(6) Uani d . 1 . .
O O12W 0.8971(3) 0.49024(19) 0.89176(11) 0.0223(6) Uani d D 1 . .
H H23W 0.863(4) 0.528(2) 0.9108(13) 0.027 Uiso d D 1 . .
H H24W 0.828(3) 0.447(2) 0.8840(15) 0.027 Uiso d D 1 . .
O O14 0.5746(3) -0.13949(17) 0.88684(10) 0.0208(6) Uani d . 1 . .
O O13W 0.6923(3) 0.38392(18) 0.61962(10) 0.0227(6) Uani d D 1 . .
H H25W 0.750(3) 0.359(2) 0.6361(14) 0.027 Uiso d D 1 . .
H H26W 0.634(3) 0.3351(19) 0.6094(15) 0.027 Uiso d D 1 . .
O O15 0.7666(3) 0.78774(17) 0.42708(10) 0.0214(6) Uani d . 1 . .
O O14W 0.8255(3) 0.6108(2) 0.53505(11) 0.0265(7) Uani d D 1 . .
H H27W 0.780(3) 0.627(3) 0.5104(12) 0.032 Uiso d D 1 . .
H H28W 0.907(2) 0.641(3) 0.5306(15) 0.032 Uiso d D 1 . .
O O16 0.5229(3) 0.74048(18) 0.41075(9) 0.0205(6) Uani d . 1 . .
O O15W 0.7972(3) 0.58080(19) 0.64190(11) 0.0253(6) Uani d D 1 . .
H H29W 0.748(3) 0.624(2) 0.6445(16) 0.030 Uiso d D 1 . .
H H30W 0.874(2) 0.610(2) 0.6552(16) 0.030 Uiso d D 1 . .
O O17 0.6399(3) 0.65155(17) 0.46390(10) 0.0203(6) Uani d . 1 . .
O O16W 0.5631(3) 0.51140(19) 0.56506(10) 0.0202(6) Uani d D 1 . .
H H31W 0.529(3) 0.547(2) 0.5869(12) 0.024 Uiso d D 1 . .
H H32W 0.493(3) 0.4661(19) 0.5590(14) 0.024 Uiso d D 1 . .
O O18 0.5391(3) 0.65342(19) 0.63945(10) 0.0257(6) Uani d . 1 . .
O O17W 0.7270(3) 0.4100(2) 0.50873(10) 0.0242(6) Uani d D 1 . .
H H33W 0.784(3) 0.375(2) 0.5021(14) 0.029 Uiso d D 1 . .
H H34W 0.729(4) 0.441(2) 0.4827(11) 0.029 Uiso d D 1 . .
O O19 0.3240(3) 0.6965(2) 0.62217(11) 0.0280(7) Uani d . 1 . .
O O18W 0.9590(3) 0.46353(19) 0.58642(12) 0.0267(7) Uani d D 1 . .
H H35W 0.970(4) 0.4055(13) 0.5839(17) 0.032 Uiso d D 1 . .
H H36W 1.040(2) 0.493(2) 0.5890(17) 0.032 Uiso d D 1 . .
O O20 0.4800(3) 0.78783(18) 0.68518(10) 0.0253(6) Uani d . 1 . .
O O19W 0.4276(3) 0.68555(18) 0.85871(10) 0.0223(6) Uani d D 1 . .
H H37W 0.478(4) 0.7386(18) 0.8689(13) 0.027 Uiso d D 1 . .
H H38W 0.403(4) 0.698(2) 0.8286(9) 0.027 Uiso d D 1 . .
O O21 0.7537(3) 1.13329(17) 0.44848(9) 0.0203(6) Uani d . 1 . .
O O20W 1.0664(3) 0.6635(2) 0.66736(11) 0.0264(7) Uani d D 1 . .
H H39W 1.072(4) 0.7158(19) 0.6845(13) 0.032 Uiso d D 1 . .
H H40W 1.137(3) 0.678(3) 0.6484(13) 0.032 Uiso d D 1 . .
O O21W 0.3253(3) 0.7000(2) 0.76328(10) 0.0238(6) Uani d D 1 . .
H H41W 0.377(3) 0.732(3) 0.7419(13) 0.029 Uiso d D 1 . .
H H42W 0.253(2) 0.723(3) 0.7602(15) 0.029 Uiso d D 1 . .
O O22W 1.0745(3) 0.4915(2) 0.71520(11) 0.0283(7) Uani d D 1 . .
H H43W 0.996(3) 0.460(2) 0.7045(16) 0.034 Uiso d D 1 . .
H H44W 1.072(4) 0.5461(15) 0.7041(16) 0.034 Uiso d D 1 . .
O O23W 0.5375(3) 0.4923(2) 0.93519(10) 0.0265(7) Uani d D 1 . .
H H45W 0.580(4) 0.5470(14) 0.9478(15) 0.032 Uiso d D 1 . .
H H46W 0.579(4) 0.456(2) 0.9506(15) 0.032 Uiso d D 1 . .
O O24W 0.6319(3) 0.35913(19) 0.99677(11) 0.0273(7) Uani d D 1 . .
H H47W 0.557(3) 0.329(2) 1.0089(15) 0.033 Uiso d D 1 . .
H H48W 0.662(4) 0.311(2) 0.9830(15) 0.033 Uiso d D 1 . .
O O25W 0.3178(3) 0.2676(2) 0.88730(11) 0.0263(7) Uani d D 1 . .
H H49W 0.281(3) 0.252(3) 0.9161(10) 0.032 Uiso d D 1 . .
H H50W 0.398(2) 0.253(3) 0.8923(15) 0.032 Uiso d D 1 . .
O O26W 0.2200(3) 0.29879(18) 0.78462(11) 0.0249(6) Uani d D 1 . .
H H51W 0.178(4) 0.283(3) 0.7550(9) 0.030 Uiso d D 1 . .
H H52W 0.192(4) 0.2477(19) 0.7998(12) 0.030 Uiso d D 1 . .
O O27W 0.2554(3) 0.3950(2) 0.66159(12) 0.0332(7) Uani d D 1 . .
H H53W 0.231(4) 0.3340(13) 0.6620(17) 0.040 Uiso d D 1 . .
H H54W 0.201(4) 0.414(3) 0.6828(14) 0.040 Uiso d D 1 . .
O O28W 0.9989(3) 0.27951(19) 0.57343(10) 0.0231(6) Uani d D 1 . .
H H55W 0.949(3) 0.238(2) 0.5906(14) 0.028 Uiso d D 1 . .
H H56W 1.076(2) 0.265(3) 0.5779(15) 0.028 Uiso d D 1 . .
O O29W 0.2375(3) 0.5172(2) 0.58405(11) 0.0281(7) Uani d D 1 . .
H H57W 0.276(4) 0.5714(15) 0.5985(15) 0.034 Uiso d D 1 . .
H H58W 0.263(4) 0.479(2) 0.6045(14) 0.034 Uiso d D 1 . .
O O30W 0.9102(3) 0.30277(19) 0.47948(11) 0.0237(6) Uani d D 1 . .
H H59W 0.941(4) 0.286(2) 0.5067(10) 0.028 Uiso d D 1 . .
H H60W 0.853(3) 0.252(2) 0.4683(13) 0.028 Uiso d D 1 . .
N N1 0.9773(3) 0.9315(2) 0.76101(11) 0.0156(7) Uani d . 1 . .
N N2 1.0132(3) 0.9896(2) 0.72600(12) 0.0179(7) Uani d . 1 . .
H H1N 1.049(4) 1.047(3) 0.7371(15) 0.021 Uiso d . 1 . .
N N3 0.6850(3) 0.0514(2) 0.91295(11) 0.0162(7) Uani d . 1 . .
N N4 0.6534(3) -0.0023(2) 0.95014(12) 0.0171(7) Uani d . 1 . .
H H2N 0.615(4) -0.052(3) 0.9427(16) 0.021 Uiso d . 1 . .
N N5 0.6475(3) 0.9429(2) 0.42117(11) 0.0159(7) Uani d . 1 . .
N N6 0.6777(3) 0.9984(2) 0.38471(12) 0.0175(7) Uani d . 1 . .
H H3N 0.713(4) 1.051(3) 0.3951(16) 0.021 Uiso d . 1 . .
C C1 0.9985(4) 0.9627(3) 0.81018(14) 0.0169(8) Uani d . 1 . .
C C2 1.0459(4) 1.0606(3) 0.82555(15) 0.0209(8) Uani d . 1 . .
C C3 1.0344(4) 1.0913(3) 0.87812(14) 0.0203(8) Uani d . 1 . .
H H3 1.0637 1.1552 0.8888 0.024 Uiso calc R 1 . .
C C4 0.9824(4) 1.0297(3) 0.91211(14) 0.0194(8) Uani d . 1 . .
H H4 0.9724 1.0522 0.9461 0.023 Uiso calc R 1 . .
C C5 0.9413(4) 0.9311(3) 0.89878(14) 0.0179(8) Uani d . 1 . .
C C6 0.9548(3) 0.8952(3) 0.84803(13) 0.0150(8) Uani d . 1 . .
C C7 0.9268(3) 0.7966(2) 0.83949(13) 0.0147(8) Uani d . 1 . .
C C8 0.8724(4) 0.7397(3) 0.87726(14) 0.0164(8) Uani d . 1 . .
H H8 0.8492 0.6741 0.8702 0.020 Uiso calc R 1 . .
C C9 0.8516(4) 0.7778(3) 0.92547(13) 0.0168(8) Uani d . 1 . .
C C10 0.8892(4) 0.8724(3) 0.93646(14) 0.0186(8) Uani d . 1 . .
H H10 0.8796 0.8979 0.9699 0.022 Uiso calc R 1 . .
C C11 0.9855(4) 0.9627(3) 0.67409(14) 0.0185(8) Uani d . 1 . .
C C12 1.0236(4) 1.0308(3) 0.63942(15) 0.0207(8) Uani d . 1 . .
H H12 1.0644 1.0927 0.6510 0.025 Uiso calc R 1 . .
C C13 1.0014(4) 1.0071(3) 0.58792(15) 0.0247(9) Uani d . 1 . .
H H13 1.0264 1.0533 0.5642 0.030 Uiso calc R 1 . .
C C14 0.9431(4) 0.9169(3) 0.57058(15) 0.0258(9) Uani d . 1 . .
H H14 0.9294 0.9011 0.5352 0.031 Uiso calc R 1 . .
C C15 0.9049(4) 0.8498(3) 0.60534(15) 0.0257(9) Uani d . 1 . .
H H15 0.8647 0.7879 0.5935 0.031 Uiso calc R 1 . .
C C16 0.9246(4) 0.8720(3) 0.65739(15) 0.0235(9) Uani d . 1 . .
H H16 0.8971 0.8261 0.6810 0.028 Uiso calc R 1 . .
C C17 0.6620(4) 0.0152(3) 0.86506(14) 0.0158(8) Uani d . 1 . .
C C18 0.6150(4) -0.0844(3) 0.85263(14) 0.0184(8) Uani d . 1 . .
C C19 0.6216(4) -0.1191(3) 0.80070(14) 0.0187(8) Uani d . 1 . .
H H19 0.5901 -0.1836 0.7917 0.022 Uiso calc R 1 . .
C C20 0.6717(4) -0.0616(3) 0.76451(14) 0.0185(8) Uani d . 1 . .
H H20 0.6789 -0.0873 0.7310 0.022 Uiso calc R 1 . .
C C21 0.7145(4) 0.0373(2) 0.77505(14) 0.0156(8) Uani d . 1 . .
C C22 0.7032(4) 0.0783(3) 0.82477(13) 0.0152(8) Uani d . 1 . .
C C23 0.7332(3) 0.1779(3) 0.83067(13) 0.0145(8) Uani d . 1 . .
C C24 0.7888(4) 0.2306(3) 0.79142(14) 0.0174(8) Uani d . 1 . .
H H24 0.8140 0.2964 0.7968 0.021 Uiso calc R 1 . .
C C25 0.8081(4) 0.1874(3) 0.74396(13) 0.0160(8) Uani d . 1 . .
C C26 0.7663(4) 0.0926(3) 0.73539(14) 0.0176(8) Uani d . 1 . .
H H26 0.7725 0.0642 0.7024 0.021 Uiso calc R 1 . .
C C27 0.6836(4) 0.0304(3) 1.00097(14) 0.0181(8) Uani d . 1 . .
C C28 0.6471(4) -0.0325(3) 1.03830(14) 0.0217(9) Uani d . 1 . .
H H28 0.6060 -0.0955 1.0293 0.026 Uiso calc R 1 . .
C C29 0.6721(4) -0.0012(3) 1.08900(15) 0.0260(9) Uani d . 1 . .
H H29 0.6483 -0.0435 1.1148 0.031 Uiso calc R 1 . .
C C30 0.7311(4) 0.0907(3) 1.10243(15) 0.0242(9) Uani d . 1 . .
H H30 0.7458 0.1117 1.1372 0.029 Uiso calc R 1 . .
C C31 0.7686(4) 0.1519(3) 1.06474(14) 0.0231(9) Uani d . 1 . .
H H31 0.8102 0.2148 1.0738 0.028 Uiso calc R 1 . .
C C32 0.7460(4) 0.1223(3) 1.01391(15) 0.0235(9) Uani d . 1 . .
H H32 0.7729 0.1642 0.9882 0.028 Uiso calc R 1 . .
C C33 0.6712(4) 0.9774(2) 0.46917(14) 0.0159(8) Uani d . 1 . .
C C34 0.7143(4) 1.0771(3) 0.48250(14) 0.0177(8) Uani d . 1 . .
C C35 0.7050(4) 1.1104(3) 0.53434(14) 0.0174(8) Uani d . 1 . .
H H35 0.7307 1.1752 0.5436 0.021 Uiso calc R 1 . .
C C36 0.6603(4) 1.0508(3) 0.57003(15) 0.0194(8) Uani d . 1 . .
H H36 0.6534 1.0752 0.6039 0.023 Uiso calc R 1 . .
C C37 0.6226(4) 0.9514(2) 0.55889(14) 0.0160(8) Uani d . 1 . .
C C38 0.6340(4) 0.9126(2) 0.50909(13) 0.0149(8) Uani d . 1 . .
C C39 0.6059(3) 0.8128(2) 0.50205(13) 0.0145(7) Uani d . 1 . .
C C40 0.5558(4) 0.7592(3) 0.54198(14) 0.0166(8) Uani d . 1 . .
H H40 0.5336 0.6932 0.5367 0.020 Uiso calc R 1 . .
C C41 0.5377(4) 0.8009(3) 0.58955(14) 0.0168(8) Uani d . 1 . .
C C42 0.5753(4) 0.8957(3) 0.59870(14) 0.0165(8) Uani d . 1 . .
H H42 0.5692 0.9234 0.6319 0.020 Uiso calc R 1 . .
C C43 0.6465(4) 0.9681(3) 0.33345(14) 0.0186(8) Uani d . 1 . .
C C44 0.6822(4) 1.0328(3) 0.29734(14) 0.0203(8) Uani d . 1 . .
H H44 0.7229 1.0955 0.3074 0.024 Uiso calc R 1 . .
C C45 0.6579(4) 1.0052(3) 0.24633(15) 0.0266(9) Uani d . 1 . .
H H45 0.6823 1.0491 0.2214 0.032 Uiso calc R 1 . .
C C46 0.5985(4) 0.9142(3) 0.23155(15) 0.0286(10) Uani d . 1 . .
H H46 0.5824 0.8956 0.1965 0.034 Uiso calc R 1 . .
C C47 0.5624(4) 0.8500(3) 0.26805(15) 0.0251(9) Uani d . 1 . .
H H47 0.5213 0.7875 0.2578 0.030 Uiso calc R 1 . .
C C48 0.5859(4) 0.8763(3) 0.31951(15) 0.0222(9) Uani d . 1 . .
H H48 0.5611 0.8325 0.3445 0.027 Uiso calc R 1 . .

loop_
_atom_site_aniso_label
_atom_site_aniso_U_11
_atom_site_aniso_U_22
_atom_site_aniso_U_33
_atom_site_aniso_U_12
_atom_site_aniso_U_13
_atom_site_aniso_U_23
Co1 0.0150(3) 0.0196(3) 0.0138(3) 0.0030(2) 0.0032(2) 0.0019(2)
Co2 0.0152(3) 0.0232(3) 0.0135(3) 0.0035(2) 0.0034(2) 0.0043(2)
Co3 0.0153(3) 0.0196(3) 0.0153(3) 0.0029(2) 0.0037(2) 0.0028(2)
S1 0.0163(5) 0.0174(5) 0.0120(5) 0.0032(4) 0.0039(4) 0.0005(4)
S2 0.0193(5) 0.0241(5) 0.0123(5) 0.0043(4) 0.0045(4) 0.0013(4)
S3 0.0158(5) 0.0178(5) 0.0127(5) 0.0036(4) 0.0040(4) 0.0016(4)
S4 0.0177(5) 0.0209(5) 0.0129(5) 0.0024(4) 0.0048(4) 0.0037(4)
S5 0.0175(5) 0.0163(5) 0.0143(5) 0.0019(4) 0.0027(4) 0.0014(4)
S6 0.0223(5) 0.0190(5) 0.0143(5) 0.0021(4) 0.0040(4) 0.0040(4)
O1 0.0192(14) 0.0207(14) 0.0161(14) 0.0041(11) 0.0057(11) 0.0006(11)
O2 0.0209(14) 0.0225(14) 0.0132(13) -0.0002(11) -0.0001(11) 0.0006(11)
O1W 0.0194(15) 0.0216(15) 0.0287(17) 0.0028(12) 0.0003(12) 0.0073(12)
O3 0.0170(14) 0.0229(14) 0.0202(14) 0.0053(11) 0.0076(11) 0.0018(11)
O2W 0.0181(15) 0.0300(16) 0.0196(15) 0.0036(12) 0.0027(12) 0.0063(12)
O4 0.0376(17) 0.0276(15) 0.0126(14) 0.0118(13) 0.0103(12) 0.0059(11)
O3W 0.0162(15) 0.0243(16) 0.0325(17) 0.0035(12) 0.0029(13) -0.0072(13)
O5 0.0185(15) 0.0357(17) 0.0226(15) 0.0030(12) 0.0063(12) 0.0061(13)
O4W 0.0228(15) 0.0264(16) 0.0149(14) 0.0058(12) 0.0034(12) 0.0029(12)
O6 0.0253(15) 0.0307(16) 0.0118(14) 0.0043(12) 0.0041(11) 0.0004(11)
O5W 0.0183(15) 0.0272(16) 0.0228(16) 0.0063(12) 0.0065(12) 0.0023(12)
O7 0.0242(15) 0.0229(15) 0.0203(15) 0.0016(12) 0.0037(12) 0.0025(12)
O6W 0.0165(15) 0.0420(18) 0.0171(15) 0.0035(13) 0.0040(12) -0.0041(13)
O8 0.0224(15) 0.0216(14) 0.0121(13) 0.0009(11) 0.0002(11) 0.0014(11)
O7W 0.0181(14) 0.0251(15) 0.0257(16) 0.0040(12) -0.0005(12) 0.0090(12)
O9 0.0144(14) 0.0244(15) 0.0227(15) 0.0028(11) 0.0078(11) 0.0028(11)
O8W 0.0183(15) 0.0273(16) 0.0225(16) 0.0030(12) -0.0003(12) 0.0069(12)
O10 0.0225(15) 0.0184(14) 0.0171(14) 0.0063(11) 0.0033(11) 0.0017(11)
O9W 0.0329(17) 0.0269(16) 0.0133(14) 0.0004(13) 0.0009(12) 0.0032(12)
O11 0.0300(16) 0.0240(15) 0.0211(15) 0.0067(12) 0.0093(12) 0.0053(12)
O10W 0.0179(15) 0.0255(15) 0.0240(16) 0.0038(12) 0.0009(12) 0.0011(12)
O12 0.0224(15) 0.0334(16) 0.0108(14) 0.0002(12) 0.0021(11) 0.0006(11)
O11W 0.0244(16) 0.0281(16) 0.0166(15) 0.0090(12) 0.0036(12) 0.0045(12)
O13 0.0164(14) 0.0359(17) 0.0181(15) 0.0012(12) 0.0052(11) 0.0065(12)
O12W 0.0160(14) 0.0254(16) 0.0255(16) 0.0054(11) 0.0037(12) -0.0026(12)
O14 0.0243(15) 0.0205(14) 0.0170(14) 0.0017(11) 0.0024(11) 0.0052(11)
O13W 0.0208(15) 0.0256(15) 0.0207(15) 0.0009(12) -0.0010(12) 0.0058(12)
O15 0.0203(14) 0.0211(14) 0.0243(15) 0.0064(11) 0.0083(12) 0.0046(12)
O14W 0.0197(15) 0.0325(17) 0.0268(17) 0.0001(13) 0.0014(13) 0.0146(13)
O16 0.0230(15) 0.0219(14) 0.0146(14) -0.0001(11) -0.0019(11) 0.0006(11)
O15W 0.0241(16) 0.0283(16) 0.0222(16) 0.0038(13) 0.0019(13) -0.0054(13)
O17 0.0244(15) 0.0169(14) 0.0197(14) 0.0044(11) 0.0045(12) 0.0003(11)
O16W 0.0155(14) 0.0225(15) 0.0234(15) 0.0054(11) 0.0037(12) 0.0009(12)
O18 0.0366(17) 0.0268(15) 0.0159(14) 0.0102(13) 0.0074(12) 0.0030(12)
O17W 0.0265(16) 0.0307(17) 0.0164(15) 0.0079(13) 0.0040(12) 0.0015(12)
O19 0.0237(16) 0.0337(17) 0.0247(16) 0.0000(13) 0.0079(12) 0.0041(13)
O18W 0.0138(14) 0.0236(15) 0.0425(19) 0.0035(12) 0.0009(13) 0.0005(14)
O20 0.0398(18) 0.0207(14) 0.0157(14) 0.0057(13) 0.0097(13) 0.0008(11)
O19W 0.0248(16) 0.0216(15) 0.0190(15) 0.0005(12) 0.0036(12) 0.0010(12)
O21 0.0252(15) 0.0195(14) 0.0151(14) 0.0005(11) 0.0027(11) 0.0049(11)
O20W 0.0236(16) 0.0305(17) 0.0235(16) 0.0020(13) 0.0092(12) -0.0023(13)
O21W 0.0200(15) 0.0330(17) 0.0221(15) 0.0115(13) 0.0082(12) 0.0091(12)
O22W 0.0252(16) 0.0326(17) 0.0262(17) 0.0024(13) -0.0001(13) 0.0060(13)
O23W 0.0321(17) 0.0263(16) 0.0204(16) 0.0046(13) -0.0044(13) 0.0010(12)
O24W 0.0295(17) 0.0306(17) 0.0218(16) 0.0068(13) 0.0076(13) -0.0029(13)
O25W 0.0221(16) 0.0370(17) 0.0234(16) 0.0113(13) 0.0080(13) 0.0097(13)
O26W 0.0268(16) 0.0221(15) 0.0246(16) 0.0008(12) 0.0029(13) 0.0039(12)
O27W 0.0253(17) 0.0468(19) 0.0255(17) 0.0017(15) 0.0047(13) 0.0035(15)
O28W 0.0204(15) 0.0300(16) 0.0203(15) 0.0060(12) 0.0057(12) 0.0075(12)
O29W 0.0259(17) 0.0304(17) 0.0262(17) 0.0008(13) 0.0032(13) 0.0009(13)
O30W 0.0247(16) 0.0246(15) 0.0210(16) 0.0027(12) 0.0042(12) 0.0006(12)
N1 0.0140(16) 0.0193(16) 0.0146(16) 0.0052(13) 0.0041(13) 0.0029(13)
N2 0.0183(17) 0.0189(17) 0.0162(17) 0.0022(14) 0.0059(13) 0.0029(14)
N3 0.0139(16) 0.0202(16) 0.0163(17) 0.0064(13) 0.0044(13) 0.0033(13)
N4 0.0190(18) 0.0183(17) 0.0134(17) 0.0013(14) 0.0029(13) 0.0036(14)
N5 0.0136(16) 0.0207(17) 0.0150(17) 0.0063(13) 0.0023(13) 0.0034(13)
N6 0.0183(17) 0.0203(17) 0.0135(17) 0.0012(14) 0.0032(13) 0.0047(14)
C1 0.0147(19) 0.0196(19) 0.017(2) 0.0034(15) 0.0024(15) 0.0032(15)
C2 0.015(2) 0.024(2) 0.023(2) 0.0029(16) 0.0000(16) 0.0051(17)
C3 0.017(2) 0.022(2) 0.021(2) 0.0041(16) -0.0003(16) -0.0024(16)
C4 0.017(2) 0.025(2) 0.017(2) 0.0050(16) 0.0024(16) -0.0014(16)
C5 0.0112(18) 0.024(2) 0.018(2) 0.0034(15) 0.0020(15) -0.0004(16)
C6 0.0089(18) 0.023(2) 0.0134(19) 0.0035(15) 0.0026(14) 0.0017(15)
C7 0.0118(18) 0.0209(19) 0.0113(18) 0.0025(15) 0.0014(14) 0.0012(15)
C8 0.0151(19) 0.0169(19) 0.017(2) 0.0026(15) 0.0009(15) 0.0002(15)
C9 0.0157(19) 0.027(2) 0.0097(18) 0.0068(16) 0.0034(15) 0.0025(15)
C10 0.019(2) 0.023(2) 0.0145(19) 0.0048(16) 0.0039(15) -0.0002(16)
C11 0.0147(19) 0.026(2) 0.016(2) 0.0073(16) 0.0050(15) 0.0046(16)
C12 0.018(2) 0.023(2) 0.022(2) 0.0050(16) 0.0054(16) 0.0047(16)
C13 0.022(2) 0.035(2) 0.020(2) 0.0091(18) 0.0056(17) 0.0130(18)
C14 0.023(2) 0.040(3) 0.018(2) 0.0135(19) 0.0045(17) 0.0043(18)
C15 0.025(2) 0.030(2) 0.022(2) 0.0063(18) 0.0020(18) 0.0004(18)
C16 0.026(2) 0.026(2) 0.020(2) 0.0054(17) 0.0068(17) 0.0067(17)
C17 0.0149(19) 0.020(2) 0.0131(19) 0.0050(15) 0.0040(15) 0.0018(15)
C18 0.0142(19) 0.022(2) 0.020(2) 0.0050(15) 0.0016(15) 0.0026(16)
C19 0.019(2) 0.019(2) 0.016(2) 0.0010(16) 0.0005(16) -0.0032(16)
C20 0.0160(19) 0.023(2) 0.016(2) 0.0036(16) 0.0032(15) -0.0013(16)
C21 0.0143(19) 0.0183(19) 0.0148(19) 0.0041(15) 0.0042(15) 0.0024(15)
C22 0.0116(18) 0.022(2) 0.0124(18) 0.0032(15) 0.0023(14) 0.0035(15)
C23 0.0113(18) 0.023(2) 0.0091(18) 0.0041(15) 0.0007(14) -0.0003(15)
C24 0.0147(19) 0.020(2) 0.018(2) 0.0030(15) 0.0012(15) 0.0032(15)
C25 0.0143(19) 0.024(2) 0.0101(18) 0.0044(15) 0.0048(14) 0.0047(15)
C26 0.017(2) 0.025(2) 0.0108(19) 0.0048(16) 0.0011(15) 0.0024(15)
C27 0.0153(19) 0.027(2) 0.0134(19) 0.0061(16) 0.0029(15) 0.0039(16)
C28 0.020(2) 0.026(2) 0.018(2) 0.0027(17) 0.0021(16) 0.0087(17)
C29 0.021(2) 0.041(3) 0.018(2) 0.0066(19) 0.0059(17) 0.0114(18)
C30 0.019(2) 0.043(3) 0.013(2) 0.0102(19) 0.0028(16) 0.0004(18)
C31 0.026(2) 0.027(2) 0.016(2) 0.0050(18) 0.0009(17) -0.0023(17)
C32 0.027(2) 0.024(2) 0.020(2) 0.0037(17) 0.0064(17) 0.0068(17)
C33 0.0134(19) 0.0178(19) 0.017(2) 0.0039(15) 0.0027(15) 0.0024(15)
C34 0.0132(19) 0.020(2) 0.021(2) 0.0033(15) 0.0028(15) 0.0064(16)
C35 0.0165(19) 0.0167(19) 0.018(2) 0.0016(15) 0.0035(15) 0.0010(15)
C36 0.017(2) 0.024(2) 0.017(2) 0.0025(16) 0.0016(16) -0.0020(16)
C37 0.0141(18) 0.0196(19) 0.0146(19) 0.0033(15) 0.0034(15) 0.0027(15)
C38 0.0137(18) 0.0180(19) 0.0128(19) 0.0023(15) 0.0021(14) 0.0021(15)
C39 0.0111(18) 0.0184(19) 0.0144(19) 0.0038(14) 0.0007(14) 0.0014(15)
C40 0.0155(19) 0.0175(19) 0.017(2) 0.0025(15) 0.0027(15) 0.0041(15)
C41 0.0156(19) 0.022(2) 0.0127(19) 0.0033(15) 0.0029(15) 0.0017(15)
C42 0.0145(19) 0.022(2) 0.0124(19) 0.0037(15) -0.0007(15) -0.0015(15)
C43 0.0155(19) 0.027(2) 0.015(2) 0.0076(16) 0.0041(15) 0.0041(16)
C44 0.018(2) 0.026(2) 0.018(2) 0.0059(16) 0.0045(16) 0.0047(16)
C45 0.020(2) 0.041(3) 0.021(2) 0.0102(19) 0.0073(17) 0.0104(19)
C46 0.022(2) 0.052(3) 0.014(2) 0.011(2) 0.0021(17) 0.0021(19)
C47 0.023(2) 0.031(2) 0.021(2) 0.0051(18) 0.0008(17) -0.0041(18)
C48 0.023(2) 0.026(2) 0.017(2) 0.0034(17) 0.0011(16) 0.0029(17)

loop_
_atom_type_symbol
_atom_type_description
_atom_type_scat_dispersion_real
_atom_type_scat_dispersion_imag
_atom_type_scat_source
Co Co 0.3494 0.9721 'International Tables Vol C Tables 4.2.6.8 and 6.1.1.4'
S S 0.1246 0.1234 'International Tables Vol C Tables 4.2.6.8 and 6.1.1.4'
O O 0.0106 0.0060 'International Tables Vol C Tables 4.2.6.8 and 6.1.1.4'
N N 0.0061 0.0033 'International Tables Vol C Tables 4.2.6.8 and 6.1.1.4'
C C 0.0033 0.0016 'International Tables Vol C Tables 4.2.6.8 and 6.1.1.4'
H H 0.0000 0.0000 'International Tables Vol C Tables 4.2.6.8 and 6.1.1.4'

loop_
_geom_angle_atom_site_label_1
_geom_angle_atom_site_label_2
_geom_angle_atom_site_label_3
_geom_angle_site_symmetry_1
_geom_angle_site_symmetry_3
_geom_angle
_geom_angle_publ_flag
O1W Co1 O2W . . 173.61(11) ?
O1W Co1 O6W . . 91.55(12) ?
O2W Co1 O6W . . 89.54(12) ?
O1W Co1 O3W . . 91.02(11) ?
O2W Co1 O3W . . 95.18(11) ?
O6W Co1 O3W . . 94.49(11) ?
O1W Co1 O4W . . 93.86(11) ?
O2W Co1 O4W . . 85.06(11) ?
O6W Co1 O4W . . 174.58(11) ?
O3W Co1 O4W . . 85.61(11) ?
O1W Co1 O5W . . 86.34(11) ?
O2W Co1 O5W . . 87.40(11) ?
O6W Co1 O5W . . 88.23(11) ?
O3W Co1 O5W . . 176.26(11) ?
O4W Co1 O5W . . 91.92(11) ?
O8W Co2 O9W . . 86.98(11) ?
O8W Co2 O7W . . 177.60(12) ?
O9W Co2 O7W . . 90.72(11) ?
O8W Co2 O12W . . 89.06(11) ?
O9W Co2 O12W . . 93.82(11) ?
O7W Co2 O12W . . 91.79(11) ?
O8W Co2 O11W . . 93.99(11) ?
O9W Co2 O11W . . 178.69(11) ?
O7W Co2 O11W . . 88.29(11) ?
O12W Co2 O11W . . 87.07(11) ?
O8W Co2 O10W . . 91.38(11) ?
O9W Co2 O10W . . 92.32(11) ?
O7W Co2 O10W . . 88.01(11) ?
O12W Co2 O10W . . 173.86(11) ?
O11W Co2 O10W . . 86.78(11) ?
O17W Co3 O14W . . 91.59(12) ?
O17W Co3 O13W . . 92.58(11) ?
O14W Co3 O13W . . 173.89(12) ?
O17W Co3 O15W . . 177.78(11) ?
O14W Co3 O15W . . 87.98(12) ?
O13W Co3 O15W . . 87.68(11) ?
O17W Co3 O18W . . 93.78(11) ?
O14W Co3 O18W . . 96.96(11) ?
O13W Co3 O18W . . 87.21(11) ?
O15W Co3 O18W . . 88.44(11) ?
O17W Co3 O16W . . 84.57(11) ?
O14W Co3 O16W . . 88.13(11) ?
O13W Co3 O16W . . 87.83(11) ?
O15W Co3 O16W . . 93.24(11) ?
O18W Co3 O16W . . 174.70(11) ?
O2 S1 O3 . . 113.05(15) ?
O2 S1 O1 . . 111.34(15) ?
O3 S1 O1 . . 111.08(15) ?
O2 S1 C7 . . 108.61(16) ?
O3 S1 C7 . . 107.80(16) ?
O1 S1 C7 . . 104.52(16) ?
O5 S2 O6 . . 112.94(16) ?
O5 S2 O4 . . 111.83(17) ?
O6 S2 O4 . . 111.87(16) ?
O5 S2 C9 . . 107.29(17) ?
O6 S2 C9 . . 105.89(17) ?
O4 S2 C9 . . 106.52(16) ?
O9 S3 O8 . . 113.44(15) ?
O9 S3 O10 . . 112.07(15) ?
O8 S3 O10 . . 109.83(15) ?
O9 S3 C23 . . 106.34(16) ?
O8 S3 C23 . . 110.14(16) ?
O10 S3 C23 . . 104.58(16) ?
O13 S4 O12 . . 112.53(16) ?
O13 S4 O11 . . 112.68(17) ?
O12 S4 O11 . . 111.26(16) ?
O13 S4 C25 . . 107.35(16) ?
O12 S4 C25 . . 106.12(17) ?
O11 S4 C25 . . 106.41(16) ?
O16 S5 O15 . . 114.18(16) ?
O16 S5 O17 . . 111.30(15) ?
O15 S5 O17 . . 111.24(15) ?
O16 S5 C39 . . 107.52(16) ?
O15 S5 C39 . . 107.18(16) ?
O17 S5 C39 . . 104.82(16) ?
O20 S6 O19 . . 112.47(17) ?
O20 S6 O18 . . 112.27(16) ?
O19 S6 O18 . . 111.72(17) ?
O20 S6 C41 . . 107.48(17) ?
O19 S6 C41 . . 105.72(17) ?
O18 S6 C41 . . 106.70(17) ?
Co1 O1W H1W . . 126(2) ?
Co1 O1W H2W . . 123(3) ?
H1W O1W H2W . . 104(2) ?
Co1 O2W H3W . . 120(3) ?
Co1 O2W H4W . . 115(3) ?
H3W O2W H4W . . 101(2) ?
Co1 O3W H5W . . 125(3) ?
Co1 O3W H6W . . 125(3) ?
H5W O3W H6W . . 104(3) ?
Co1 O4W H7W . . 107(3) ?
Co1 O4W H8W . . 120(3) ?
H7W O4W H8W . . 104(2) ?
Co1 O5W H9W . . 115(3) ?
Co1 O5W H10W . . 117(3) ?
H9W O5W H10W . . 99(2) ?
Co1 O6W H11W . . 126(3) ?
Co1 O6W H12W . . 129(3) ?
H11W O6W H12W . . 101(2) ?
Co2 O7W H13W . . 127(3) ?
Co2 O7W H14W . . 121(2) ?
H13W O7W H14W . . 105(3) ?
Co2 O8W H15W . . 113(3) ?
Co2 O8W H16W . . 127(3) ?
H15W O8W H16W . . 104(3) ?
Co2 O9W H17W . . 133(3) ?
Co2 O9W H18W . . 121(3) ?
H17W O9W H18W . . 103(2) ?
Co2 O10W H19W . . 120(3) ?
Co2 O10W H20W . . 116(3) ?
H19W O10W H20W . . 102(2) ?
Co2 O11W H21W . . 110(3) ?
Co2 O11W H22W . . 121(3) ?
H21W O11W H22W . . 104(2) ?
Co2 O12W H23W . . 129(3) ?
Co2 O12W H24W . . 125(2) ?
H23W O12W H24W . . 102(2) ?
Co3 O13W H25W . . 119(3) ?
Co3 O13W H26W . . 124(3) ?
H25W O13W H26W . . 101(2) ?
Co3 O14W H27W . . 125(3) ?
Co3 O14W H28W . . 128(3) ?
H27W O14W H28W . . 103(3) ?
Co3 O15W H29W . . 115(3) ?
Co3 O15W H30W . . 127(3) ?
H29W O15W H30W . . 102(2) ?
Co3 O16W H31W . . 120(2) ?
Co3 O16W H32W . . 125(3) ?
H31W O16W H32W . . 100(2) ?
Co3 O17W H33W . . 116(3) ?
Co3 O17W H34W . . 112(3) ?
H33W O17W H34W . . 103(3) ?
Co3 O18W H35W . . 120(2) ?
Co3 O18W H36W . . 138(3) ?
H35W O18W H36W . . 102(2) ?
H37W O19W H38W . . 101(2) ?
H39W O20W H40W . . 99(2) ?
H41W O21W H42W . . 101(2) ?
H43W O22W H44W . . 101(2) ?
H45W O23W H46W . . 101(2) ?
H47W O24W H48W . . 99(2) ?
H49W O25W H50W . . 99(2) ?
H51W O26W H52W . . 100(2) ?
H53W O27W H54W . . 102(3) ?
H55W O28W H56W . . 100(2) ?
H57W O29W H58W . . 101(2) ?
H59W O30W H60W . . 103(2) ?
N2 N1 C1 . . 118.8(3) ?
N1 N2 C11 . . 121.3(3) ?
N1 N2 H1N . . 115(3) ?
C11 N2 H1N . . 123(3) ?
N4 N3 C17 . . 119.3(3) ?
N3 N4 C27 . . 121.6(3) ?
N3 N4 H2N . . 116(3) ?
C27 N4 H2N . . 122(3) ?
N6 N5 C33 . . 118.9(3) ?
N5 N6 C43 . . 121.7(3) ?
N5 N6 H3N . . 113(3) ?
C43 N6 H3N . . 126(3) ?
N1 C1 C2 . . 122.3(3) ?
N1 C1 C6 . . 116.7(3) ?
C2 C1 C6 . . 120.5(3) ?
O7 C2 C3 . . 120.2(4) ?
O7 C2 C1 . . 121.2(4) ?
C3 C2 C1 . . 118.5(3) ?
C4 C3 C2 . . 120.5(4) ?
C4 C3 H3 . . 119.8 ?
C2 C3 H3 . . 119.8 ?
C3 C4 C5 . . 122.5(4) ?
C3 C4 H4 . . 118.7 ?
C5 C4 H4 . . 118.7 ?
C10 C5 C6 . . 121.2(3) ?
C10 C5 C4 . . 118.6(3) ?
C6 C5 C4 . . 120.2(3) ?
C7 C6 C5 . . 116.5(3) ?
C7 C6 C1 . . 126.2(3) ?
C5 C6 C1 . . 117.3(3) ?
C8 C7 C6 . . 120.9(3) ?
C8 C7 S1 . . 113.0(3) ?
C6 C7 S1 . . 126.0(3) ?
C7 C8 C9 . . 120.7(3) ?
C7 C8 H8 . . 119.7 ?
C9 C8 H8 . . 119.7 ?
C10 C9 C8 . . 119.9(3) ?
C10 C9 S2 . . 120.5(3) ?
C8 C9 S2 . . 119.6(3) ?
C9 C10 C5 . . 120.3(3) ?
C9 C10 H10 . . 119.8 ?
C5 C10 H10 . . 119.8 ?
C16 C11 C12 . . 120.7(4) ?
C16 C11 N2 . . 122.2(3) ?
C12 C11 N2 . . 117.1(3) ?
C13 C12 C11 . . 119.2(4) ?
C13 C12 H12 . . 120.4 ?
C11 C12 H12 . . 120.4 ?
C14 C13 C12 . . 120.9(4) ?
C14 C13 H13 . . 119.6 ?
C12 C13 H13 . . 119.6 ?
C13 C14 C15 . . 119.4(4) ?
C13 C14 H14 . . 120.3 ?
C15 C14 H14 . . 120.3 ?
C14 C15 C16 . . 120.9(4) ?
C14 C15 H15 . . 119.6 ?
C16 C15 H15 . . 119.6 ?
C11 C16 C15 . . 118.9(4) ?
C11 C16 H16 . . 120.6 ?
C15 C16 H16 . . 120.6 ?
N3 C17 C18 . . 122.5(3) ?
N3 C17 C22 . . 116.8(3) ?
C18 C17 C22 . . 120.2(3) ?
O14 C18 C19 . . 120.7(3) ?
O14 C18 C17 . . 121.0(3) ?
C19 C18 C17 . . 118.2(3) ?
C20 C19 C18 . . 121.1(4) ?
C20 C19 H19 . . 119.5 ?
C18 C19 H19 . . 119.5 ?
C19 C20 C21 . . 122.2(4) ?
C19 C20 H20 . . 118.9 ?
C21 C20 H20 . . 118.9 ?
C26 C21 C22 . . 120.8(3) ?
C26 C21 C20 . . 118.8(3) ?
C22 C21 C20 . . 120.4(3) ?
C21 C22 C23 . . 116.8(3) ?
C21 C22 C17 . . 117.4(3) ?
C23 C22 C17 . . 125.9(3) ?
C24 C23 C22 . . 120.9(3) ?
C24 C23 S3 . . 113.6(3) ?
C22 C23 S3 . . 124.9(3) ?
C23 C24 C25 . . 120.5(3) ?
C23 C24 H24 . . 119.7 ?
C25 C24 H24 . . 119.7 ?
C26 C25 C24 . . 119.9(3) ?
C26 C25 S4 . . 119.8(3) ?
C24 C25 S4 . . 120.3(3) ?
C25 C26 C21 . . 120.5(3) ?
C25 C26 H26 . . 119.7 ?
C21 C26 H26 . . 119.7 ?
C32 C27 C28 . . 120.9(4) ?
C32 C27 N4 . . 121.6(3) ?
C28 C27 N4 . . 117.5(3) ?
C29 C28 C27 . . 118.7(4) ?
C29 C28 H28 . . 120.6 ?
C27 C28 H28 . . 120.6 ?
C30 C29 C28 . . 120.9(4) ?
C30 C29 H29 . . 119.5 ?
C28 C29 H29 . . 119.5 ?
C29 C30 C31 . . 119.5(4) ?
C29 C30 H30 . . 120.3 ?
C31 C30 H30 . . 120.3 ?
C30 C31 C32 . . 120.7(4) ?
C30 C31 H31 . . 119.7 ?
C32 C31 H31 . . 119.7 ?
C31 C32 C27 . . 119.2(4) ?
C31 C32 H32 . . 120.4 ?
C27 C32 H32 . . 120.4 ?
N5 C33 C34 . . 122.4(3) ?
N5 C33 C38 . . 117.1(3) ?
C34 C33 C38 . . 120.0(3) ?
O21 C34 C35 . . 120.9(3) ?
O21 C34 C33 . . 120.5(3) ?
C35 C34 C33 . . 118.5(3) ?
C36 C35 C34 . . 120.7(3) ?
C36 C35 H35 . . 119.6 ?
C34 C35 H35 . . 119.6 ?
C35 C36 C37 . . 122.5(4) ?
C35 C36 H36 . . 118.7 ?
C37 C36 H36 . . 118.7 ?
C42 C37 C38 . . 121.8(3) ?
C42 C37 C36 . . 118.0(3) ?
C38 C37 C36 . . 120.2(3) ?
C37 C38 C39 . . 116.8(3) ?
C37 C38 C33 . . 117.5(3) ?
C39 C38 C33 . . 125.7(3) ?
C40 C39 C38 . . 119.9(3) ?
C40 C39 S5 . . 113.3(3) ?
C38 C39 S5 . . 126.7(3) ?
C41 C40 C39 . . 121.0(3) ?
C41 C40 H40 . . 119.5 ?
C39 C40 H40 . . 119.5 ?
C42 C41 C40 . . 120.4(3) ?
C42 C41 S6 . . 120.6(3) ?
C40 C41 S6 . . 119.0(3) ?
C41 C42 C37 . . 119.7(3) ?
C41 C42 H42 . . 120.2 ?
C37 C42 H42 . . 120.2 ?
C44 C43 C48 . . 121.3(4) ?
C44 C43 N6 . . 117.3(3) ?
C48 C43 N6 . . 121.4(3) ?
C45 C44 C43 . . 119.3(4) ?
C45 C44 H44 . . 120.4 ?
C43 C44 H44 . . 120.4 ?
C46 C45 C44 . . 120.5(4) ?
C46 C45 H45 . . 119.8 ?
C44 C45 H45 . . 119.8 ?
C45 C46 C47 . . 119.8(4) ?
C45 C46 H46 . . 120.1 ?
C47 C46 H46 . . 120.1 ?
C46 C47 C48 . . 120.7(4) ?
C46 C47 H47 . . 119.7 ?
C48 C47 H47 . . 119.7 ?
C43 C48 C47 . . 118.5(4) ?
C43 C48 H48 . . 120.8 ?
C47 C48 H48 . . 120.8 ?

loop_
_geom_bond_atom_site_label_1
_geom_bond_atom_site_label_2
_geom_bond_site_symmetry_2
_geom_bond_distance
_geom_bond_publ_flag
Co1 O1W . 2.036(3) ?
Co1 O2W . 2.062(3) ?
Co1 O6W . 2.068(3) ?
Co1 O3W . 2.094(3) ?
Co1 O4W . 2.108(3) ?
Co1 O5W . 2.127(3) ?
Co2 O8W . 2.066(3) ?
Co2 O9W . 2.074(3) ?
Co2 O7W . 2.075(3) ?
Co2 O12W . 2.085(3) ?
Co2 O11W . 2.101(3) ?
Co2 O10W . 2.118(3) ?
Co3 O17W . 2.059(3) ?
Co3 O14W . 2.060(3) ?
Co3 O13W . 2.078(3) ?
Co3 O15W . 2.100(3) ?
Co3 O18W . 2.105(3) ?
Co3 O16W . 2.117(3) ?
S1 O2 . 1.449(3) ?
S1 O3 . 1.461(3) ?
S1 O1 . 1.467(3) ?
S1 C7 . 1.800(4) ?
S2 O5 . 1.450(3) ?
S2 O6 . 1.456(3) ?
S2 O4 . 1.465(3) ?
S2 C9 . 1.771(4) ?
S3 O9 . 1.447(3) ?
S3 O8 . 1.457(3) ?
S3 O10 . 1.469(3) ?
S3 C23 . 1.792(4) ?
S4 O13 . 1.454(3) ?
S4 O12 . 1.457(3) ?
S4 O11 . 1.463(3) ?
S4 C25 . 1.764(4) ?
S5 O16 . 1.453(3) ?
S5 O15 . 1.457(3) ?
S5 O17 . 1.470(3) ?
S5 C39 . 1.798(4) ?
S6 O20 . 1.456(3) ?
S6 O19 . 1.457(3) ?
S6 O18 . 1.462(3) ?
S6 C41 . 1.770(4) ?
O1W H1W . 0.862(18) ?
O1W H2W . 0.863(18) ?
O2W H3W . 0.863(18) ?
O2W H4W . 0.872(18) ?
O3W H5W . 0.853(18) ?
O3W H6W . 0.849(18) ?
O4W H7W . 0.858(18) ?
O4W H8W . 0.853(18) ?
O5W H9W . 0.882(18) ?
O5W H10W . 0.855(18) ?
O7 C2 . 1.263(4) ?
O6W H11W . 0.864(18) ?
O6W H12W . 0.868(18) ?
O7W H13W . 0.853(18) ?
O7W H14W . 0.859(18) ?
O8W H15W . 0.857(18) ?
O8W H16W . 0.858(18) ?
O9W H17W . 0.869(18) ?
O9W H18W . 0.847(18) ?
O10W H19W . 0.860(18) ?
O10W H20W . 0.866(18) ?
O11W H21W . 0.866(18) ?
O11W H22W . 0.855(18) ?
O12W H23W . 0.852(18) ?
O12W H24W . 0.856(18) ?
O14 C18 . 1.266(4) ?
O13W H25W . 0.872(18) ?
O13W H26W . 0.862(18) ?
O14W H27W . 0.856(18) ?
O14W H28W . 0.864(18) ?
O15W H29W . 0.870(18) ?
O15W H30W . 0.866(18) ?
O16W H31W . 0.870(18) ?
O16W H32W . 0.875(18) ?
O17W H33W . 0.859(18) ?
O17W H34W . 0.849(18) ?
O18W H35W . 0.877(18) ?
O18W H36W . 0.846(18) ?
O19W H37W . 0.867(18) ?
O19W H38W . 0.870(18) ?
O21 C34 . 1.271(4) ?
O20W H39W . 0.858(18) ?
O20W H40W . 0.880(18) ?
O21W H41W . 0.872(18) ?
O21W H42W . 0.865(18) ?
O22W H43W . 0.872(18) ?
O22W H44W . 0.873(18) ?
O23W H45W . 0.877(18) ?
O23W H46W . 0.856(18) ?
O24W H47W . 0.875(18) ?
O24W H48W . 0.877(18) ?
O25W H49W . 0.877(18) ?
O25W H50W . 0.880(18) ?
O26W H51W . 0.879(18) ?
O26W H52W . 0.871(18) ?
O27W H53W . 0.881(18) ?
O27W H54W . 0.865(18) ?
O28W H55W . 0.866(18) ?
O28W H56W . 0.858(18) ?
O29W H57W . 0.874(18) ?
O29W H58W . 0.867(18) ?
O30W H59W . 0.844(18) ?
O30W H60W . 0.880(18) ?
N1 N2 . 1.302(4) ?
N1 C1 . 1.349(5) ?
N2 C11 . 1.411(5) ?
N2 H1N . 0.88(4) ?
N3 N4 . 1.298(4) ?
N3 C17 . 1.339(5) ?
N4 C27 . 1.406(5) ?
N4 H2N . 0.77(4) ?
N5 N6 . 1.298(4) ?
N5 C33 . 1.336(5) ?
N6 C43 . 1.409(5) ?
N6 H3N . 0.82(4) ?
C1 C2 . 1.452(5) ?
C1 C6 . 1.460(5) ?
C2 C3 . 1.445(5) ?
C3 C4 . 1.349(5) ?
C3 H3 . 0.9500 ?
C4 C5 . 1.444(5) ?
C4 H4 . 0.9500 ?
C5 C10 . 1.395(5) ?
C5 C6 . 1.427(5) ?
C6 C7 . 1.420(5) ?
C7 C8 . 1.388(5) ?
C8 C9 . 1.393(5) ?
C8 H8 . 0.9500 ?
C9 C10 . 1.375(5) ?
C10 H10 . 0.9500 ?
C11 C16 . 1.392(5) ?
C11 C12 . 1.398(5) ?
C12 C13 . 1.387(6) ?
C12 H12 . 0.9500 ?
C13 C14 . 1.384(6) ?
C13 H13 . 0.9500 ?
C14 C15 . 1.389(6) ?
C14 H14 . 0.9500 ?
C15 C16 . 1.395(6) ?
C15 H15 . 0.9500 ?
C16 H16 . 0.9500 ?
C17 C18 . 1.460(5) ?
C17 C22 . 1.463(5) ?
C18 C19 . 1.440(5) ?
C19 C20 . 1.350(5) ?
C19 H19 . 0.9500 ?
C20 C21 . 1.437(5) ?
C20 H20 . 0.9500 ?
C21 C26 . 1.407(5) ?
C21 C22 . 1.425(5) ?
C22 C23 . 1.429(5) ?
C23 C24 . 1.389(5) ?
C24 C25 . 1.402(5) ?
C24 H24 . 0.9500 ?
C25 C26 . 1.374(5) ?
C26 H26 . 0.9500 ?
C27 C32 . 1.390(5) ?
C27 C28 . 1.394(5) ?
C28 C29 . 1.391(6) ?
C28 H28 . 0.9500 ?
C29 C30 . 1.385(6) ?
C29 H29 . 0.9500 ?
C30 C31 . 1.386(5) ?
C30 H30 . 0.9500 ?
C31 C32 . 1.387(5) ?
C31 H31 . 0.9500 ?
C32 H32 . 0.9500 ?
C33 C34 . 1.459(5) ?
C33 C38 . 1.465(5) ?
C34 C35 . 1.435(5) ?
C35 C36 . 1.345(5) ?
C35 H35 . 0.9500 ?
C36 C37 . 1.443(5) ?
C36 H36 . 0.9500 ?
C37 C42 . 1.402(5) ?
C37 C38 . 1.415(5) ?
C38 C39 . 1.434(5) ?
C39 C40 . 1.394(5) ?
C40 C41 . 1.392(5) ?
C40 H40 . 0.9500 ?
C41 C42 . 1.371(5) ?
C42 H42 . 0.9500 ?
C43 C44 . 1.387(5) ?
C43 C48 . 1.390(5) ?
C44 C45 . 1.387(6) ?
C44 H44 . 0.9500 ?
C45 C46 . 1.381(6) ?
C45 H45 . 0.9500 ?
C46 C47 . 1.390(6) ?
C46 H46 . 0.9500 ?
C47 C48 . 1.393(5) ?
C47 H47 . 0.9500 ?
C48 H48 . 0.9500 ?

loop_
_geom_torsion_atom_site_label_1
_geom_torsion_atom_site_label_2
_geom_torsion_atom_site_label_3
_geom_torsion_atom_site_label_4
_geom_torsion_site_symmetry_1
_geom_torsion_site_symmetry_2
_geom_torsion_site_symmetry_3
_geom_torsion_site_symmetry_4
_geom_torsion
_geom_torsion_publ_flag
C1 N1 N2 C11 . . . . -175.7(3) ?
C17 N3 N4 C27 . . . . 175.7(3) ?
C33 N5 N6 C43 . . . . -175.4(3) ?
N2 N1 C1 C2 . . . . 6.9(5) ?
N2 N1 C1 C6 . . . . 179.2(3) ?
N1 C1 C2 O7 . . . . -11.4(6) ?
C6 C1 C2 O7 . . . . 176.6(3) ?
N1 C1 C2 C3 . . . . 165.0(3) ?
C6 C1 C2 C3 . . . . -7.0(5) ?
O7 C2 C3 C4 . . . . 177.4(4) ?
C1 C2 C3 C4 . . . . 0.9(5) ?
C2 C3 C4 C5 . . . . 2.6(6) ?
C3 C4 C5 C10 . . . . 179.7(4) ?
C3 C4 C5 C6 . . . . -0.1(6) ?
C10 C5 C6 C7 . . . . -6.8(5) ?
C4 C5 C6 C7 . . . . 173.0(3) ?
C10 C5 C6 C1 . . . . 174.4(3) ?
C4 C5 C6 C1 . . . . -5.8(5) ?
N1 C1 C6 C7 . . . . 18.2(5) ?
C2 C1 C6 C7 . . . . -169.3(3) ?
N1 C1 C6 C5 . . . . -163.2(3) ?
C2 C1 C6 C5 . . . . 9.3(5) ?
C5 C6 C7 C8 . . . . 8.1(5) ?
C1 C6 C7 C8 . . . . -173.2(3) ?
C5 C6 C7 S1 . . . . -167.8(3) ?
C1 C6 C7 S1 . . . . 10.8(5) ?
O2 S1 C7 C8 . . . . 99.6(3) ?
O3 S1 C7 C8 . . . . -137.5(3) ?
O1 S1 C7 C8 . . . . -19.3(3) ?
O2 S1 C7 C6 . . . . -84.1(3) ?
O3 S1 C7 C6 . . . . 38.7(4) ?
O1 S1 C7 C6 . . . . 156.9(3) ?
C6 C7 C8 C9 . . . . -3.9(5) ?
S1 C7 C8 C9 . . . . 172.5(3) ?
C7 C8 C9 C10 . . . . -2.1(5) ?
C7 C8 C9 S2 . . . . 178.5(3) ?
O5 S2 C9 C10 . . . . 98.1(3) ?
O6 S2 C9 C10 . . . . -22.7(4) ?
O4 S2 C9 C10 . . . . -142.0(3) ?
O5 S2 C9 C8 . . . . -82.5(3) ?
O6 S2 C9 C8 . . . . 156.7(3) ?
O4 S2 C9 C8 . . . . 37.4(3) ?
C8 C9 C10 C5 . . . . 3.5(6) ?
S2 C9 C10 C5 . . . . -177.1(3) ?
C6 C5 C10 C9 . . . . 1.1(6) ?
C4 C5 C10 C9 . . . . -178.7(3) ?
N1 N2 C11 C16 . . . . -3.1(5) ?
N1 N2 C11 C12 . . . . 177.8(3) ?
C16 C11 C12 C13 . . . . -0.6(6) ?
N2 C11 C12 C13 . . . . 178.5(3) ?
C11 C12 C13 C14 . . . . -0.5(6) ?
C12 C13 C14 C15 . . . . 0.9(6) ?
C13 C14 C15 C16 . . . . -0.1(6) ?
C12 C11 C16 C15 . . . . 1.3(6) ?
N2 C11 C16 C15 . . . . -177.7(3) ?
C14 C15 C16 C11 . . . . -1.0(6) ?
N4 N3 C17 C18 . . . . -6.2(5) ?
N4 N3 C17 C22 . . . . -178.3(3) ?
N3 C17 C18 O14 . . . . 10.6(5) ?
C22 C17 C18 O14 . . . . -177.5(3) ?
N3 C17 C18 C19 . . . . -166.6(3) ?
C22 C17 C18 C19 . . . . 5.3(5) ?
O14 C18 C19 C20 . . . . -176.2(3) ?
C17 C18 C19 C20 . . . . 1.0(5) ?
C18 C19 C20 C21 . . . . -3.2(6) ?
C19 C20 C21 C26 . . . . 179.7(4) ?
C19 C20 C21 C22 . . . . -0.9(6) ?
C26 C21 C22 C23 . . . . 6.4(5) ?
C20 C21 C22 C23 . . . . -173.0(3) ?
C26 C21 C22 C17 . . . . -173.6(3) ?
C20 C21 C22 C17 . . . . 7.0(5) ?
N3 C17 C22 C21 . . . . 163.2(3) ?
C18 C17 C22 C21 . . . . -9.1(5) ?
N3 C17 C22 C23 . . . . -16.8(5) ?
C18 C17 C22 C23 . . . . 170.9(3) ?
C21 C22 C23 C24 . . . . -8.8(5) ?
C17 C22 C23 C24 . . . . 171.2(3) ?
C21 C22 C23 S3 . . . . 161.4(3) ?
C17 C22 C23 S3 . . . . -18.6(5) ?
O9 S3 C23 C24 . . . . 134.8(3) ?
O8 S3 C23 C24 . . . . -101.9(3) ?
O10 S3 C23 C24 . . . . 16.1(3) ?
O9 S3 C23 C22 . . . . -36.0(3) ?
O8 S3 C23 C22 . . . . 87.3(3) ?
O10 S3 C23 C22 . . . . -154.7(3) ?
C22 C23 C24 C25 . . . . 4.4(5) ?
S3 C23 C24 C25 . . . . -166.8(3) ?
C23 C24 C25 C26 . . . . 2.9(5) ?
C23 C24 C25 S4 . . . . -177.6(3) ?
O13 S4 C25 C26 . . . . -92.0(3) ?
O12 S4 C25 C26 . . . . 28.5(3) ?
O11 S4 C25 C26 . . . . 147.1(3) ?
O13 S4 C25 C24 . . . . 88.4(3) ?
O12 S4 C25 C24 . . . . -151.0(3) ?
O11 S4 C25 C24 . . . . -32.4(3) ?
C24 C25 C26 C21 . . . . -5.3(5) ?
S4 C25 C26 C21 . . . . 175.2(3) ?
C22 C21 C26 C25 . . . . 0.5(5) ?
C20 C21 C26 C25 . . . . 179.9(3) ?
N3 N4 C27 C32 . . . . 1.4(5) ?
N3 N4 C27 C28 . . . . -179.3(3) ?
C32 C27 C28 C29 . . . . 1.2(6) ?
N4 C27 C28 C29 . . . . -178.1(3) ?
C27 C28 C29 C30 . . . . 0.4(6) ?
C28 C29 C30 C31 . . . . -1.4(6) ?
C29 C30 C31 C32 . . . . 0.8(6) ?
C30 C31 C32 C27 . . . . 0.8(6) ?
C28 C27 C32 C31 . . . . -1.8(6) ?
N4 C27 C32 C31 . . . . 177.4(3) ?
N6 N5 C33 C34 . . . . 7.6(5) ?
N6 N5 C33 C38 . . . . 179.2(3) ?
N5 C33 C34 O21 . . . . -12.4(5) ?
C38 C33 C34 O21 . . . . 176.2(3) ?
N5 C33 C34 C35 . . . . 164.7(3) ?
C38 C33 C34 C35 . . . . -6.7(5) ?
O21 C34 C35 C36 . . . . 178.5(4) ?
C33 C34 C35 C36 . . . . 1.4(5) ?
C34 C35 C36 C37 . . . . 1.4(6) ?
C35 C36 C37 C42 . . . . -179.0(4) ?
C35 C36 C37 C38 . . . . 1.1(6) ?
C42 C37 C38 C39 . . . . -5.2(5) ?
C36 C37 C38 C39 . . . . 174.7(3) ?
C42 C37 C38 C33 . . . . 173.9(3) ?
C36 C37 C38 C33 . . . . -6.3(5) ?
N5 C33 C38 C37 . . . . -162.8(3) ?
C34 C33 C38 C37 . . . . 9.0(5) ?
N5 C33 C38 C39 . . . . 16.1(5) ?
C34 C33 C38 C39 . . . . -172.0(3) ?
C37 C38 C39 C40 . . . . 6.7(5) ?
C33 C38 C39 C40 . . . . -172.3(3) ?
C37 C38 C39 S5 . . . . -170.1(3) ?
C33 C38 C39 S5 . . . . 11.0(5) ?
O16 S5 C39 C40 . . . . 100.8(3) ?
O15 S5 C39 C40 . . . . -136.0(3) ?
O17 S5 C39 C40 . . . . -17.7(3) ?
O16 S5 C39 C38 . . . . -82.2(3) ?
O15 S5 C39 C38 . . . . 40.9(4) ?
O17 S5 C39 C38 . . . . 159.2(3) ?
C38 C39 C40 C41 . . . . -2.7(5) ?
S5 C39 C40 C41 . . . . 174.4(3) ?
C39 C40 C41 C42 . . . . -3.2(6) ?
C39 C40 C41 S6 . . . . 176.6(3) ?
O20 S6 C41 C42 . . . . -10.1(4) ?
O19 S6 C41 C42 . . . . 110.3(3) ?
O18 S6 C41 C42 . . . . -130.7(3) ?
O20 S6 C41 C40 . . . . 170.1(3) ?
O19 S6 C41 C40 . . . . -69.5(3) ?
O18 S6 C41 C40 . . . . 49.5(3) ?
C40 C41 C42 C37 . . . . 4.8(5) ?
S6 C41 C42 C37 . . . . -175.0(3) ?
C38 C37 C42 C41 . . . . -0.5(6) ?
C36 C37 C42 C41 . . . . 179.7(3) ?
N5 N6 C43 C44 . . . . 179.6(3) ?
N5 N6 C43 C48 . . . . -2.2(5) ?
C48 C43 C44 C45 . . . . -0.5(6) ?
N6 C43 C44 C45 . . . . 177.7(3) ?
C43 C44 C45 C46 . . . . 0.1(6) ?
C44 C45 C46 C47 . . . . 0.2(6) ?
C45 C46 C47 C48 . . . . -0.2(6) ?
C44 C43 C48 C47 . . . . 0.5(6) ?
N6 C43 C48 C47 . . . . -177.6(3) ?
C46 C47 C48 C43 . . . . -0.1(6) ?
